data_4084150
loop_
_publ_author_name
'Kure, Bunsho'
'Sano, Mikie'
'Nakajima, Takayuki'
'Tanase, Tomoaki'

_publ_section_title
;
 Systematic Heterodinuclear Complexes with MM&#x2032;(\m-meppp) Centers
 That Tune the Properties of a Nesting Hydride (M = Ni, Pd, Pt; M&#x2032;
 = Rh, Ir; H2meppp =meso-1,3-Bis[(mercaptoethyl)phenylphosphino]propane)
;
_journal_issue 15
_journal_name_full Organometallics
_journal_page_first 3950
_journal_paper_doi 10.1021/om500410f
_journal_volume 33
_journal_year 2014
_chemical_formula_moiety 'C29 H39 Cl F6 Ir Ni P3 S2'
_chemical_formula_sum 'C29 H39 Cl F6 Ir Ni P3 S2'
_chemical_formula_weight 945.03
_space_group_IT_number 61
_symmetry_cell_setting orthorhombic
_symmetry_Int_Tables_number 61
_symmetry_space_group_name_Hall '-P 2ac 2ab'
_symmetry_space_group_name_H-M 'P b c a'
_atom_sites_solution_hydrogens geom
_atom_sites_solution_primary direct
_atom_sites_solution_secondary difmap
_cell_angle_alpha 90.0000
_cell_angle_beta 90.0000
_cell_angle_gamma 90.0000
_cell_formula_units_Z 8
_cell_length_a 14.9104(5)
_cell_length_b 20.7073(7)
_cell_length_c 22.3889(7)
_cell_measurement_reflns_used 12879
_cell_measurement_temperature 153
_cell_measurement_theta_max 27.55
_cell_measurement_theta_min 3.21
_cell_volume 6912.7(4)
_computing_cell_refinement CrystalClear
_computing_data_collection 'CrystalClear (Rigaku Inc., 2008)'
_computing_data_reduction CrystalClear
_computing_molecular_graphics 'CrystalStructure 4.0'
_computing_publication_material 'CrystalStructure 4.0 (Rigaku, 2010)'
_computing_structure_refinement 'SHELXL97 (Sheldrick, 2008)'
_computing_structure_solution SIR97
_diffrn_ambient_temperature 153
_diffrn_detector_area_resol_mean 14.222
_diffrn_measured_fraction_theta_full 0.991
_diffrn_measured_fraction_theta_max 0.991
_diffrn_measurement_device_type 'Rigaku Saturn724'
_diffrn_measurement_method \w
_diffrn_radiation_type 'Mo K\a'
_diffrn_radiation_wavelength 0.71075
_diffrn_reflns_av_R_equivalents 0.0505
_diffrn_reflns_limit_h_max 19
_diffrn_reflns_limit_h_min -18
_diffrn_reflns_limit_k_max 26
_diffrn_reflns_limit_k_min -26
_diffrn_reflns_limit_l_max 28
_diffrn_reflns_limit_l_min -29
_diffrn_reflns_number 62158
_diffrn_reflns_theta_full 27.48
_diffrn_reflns_theta_max 27.48
_diffrn_standards_number 0
_exptl_absorpt_coefficient_mu 4.791
_exptl_absorpt_correction_T_max 0.953
_exptl_absorpt_correction_T_min 0.653
_exptl_absorpt_correction_type multi-scan
_exptl_absorpt_process_details 'REQAB (Rigaku, 1998)'
_exptl_crystal_colour yellow
_exptl_crystal_density_diffrn 1.816
_exptl_crystal_density_method 'not measured'
_exptl_crystal_description platelet
_exptl_crystal_F_000 3728.00
_exptl_crystal_size_max 0.100
_exptl_crystal_size_mid 0.100
_exptl_crystal_size_min 0.010
_refine_diff_density_max 5.230
_refine_diff_density_min -1.490
_refine_ls_extinction_method none
_refine_ls_goodness_of_fit_ref 1.125
_refine_ls_hydrogen_treatment constr
_refine_ls_number_parameters 388
_refine_ls_number_reflns 7853
_refine_ls_number_restraints 0
_refine_ls_R_factor_gt 0.0501
_refine_ls_shift/su_max 0.002
_refine_ls_structure_factor_coef Fsqd
_refine_ls_weighting_details 'w = 1/[\s^2^(Fo^2^)+(0.0803P)^2^+5.6234P] where P=(Fo^2^+2Fc^2^)/3'
_refine_ls_weighting_scheme calc
_refine_ls_wR_factor_ref 0.1416
_reflns_number_gt 6355
_reflns_number_total 7853
_reflns_threshold_expression F^2^>2.0\s(F^2^)
_cod_data_source_file om500410f_si_002.cif
_cod_data_source_block complex[3a]PF6
_cod_depositor_comments 'Adding full bibliography for 4084138--4084152.cif.'
_cod_database_code 4084150

loop_
_symmetry_equiv_pos_site_id
_symmetry_equiv_pos_as_xyz
1 +X,+Y,+Z
2 1/2-X,1/2+Y,+Z
3 +X,1/2-Y,1/2+Z
4 1/2-X,-Y,1/2+Z
5 -X,-Y,-Z
6 1/2+X,1/2-Y,-Z
7 -X,1/2+Y,1/2-Z
8 1/2+X,+Y,1/2-Z

loop_
_atom_site_label
_atom_site_type_symbol
_atom_site_fract_x
_atom_site_fract_y
_atom_site_fract_z
_atom_site_U_iso_or_equiv
_atom_site_adp_type
_atom_site_occupancy
_atom_site_symmetry_multiplicity
_atom_site_calc_flag
_atom_site_refinement_flags
Ir1 Ir 0.695543(13) 0.538333(10) 0.599555(9) 0.03685(10) Uani 1.0 8 d .
Ni1 Ni 0.64966(4) 0.43430(3) 0.69706(3) 0.03509(16) Uani 1.0 8 d .
Cl1 Cl 0.53684(9) 0.51764(7) 0.61357(7) 0.0487(4) Uani 1.0 8 d .
S1 S 0.72560(9) 0.42510(6) 0.61315(6) 0.0385(3) Uani 1.0 8 d .
S2 S 0.71653(10) 0.52874(6) 0.70613(6) 0.0393(3) Uani 1.0 8 d .
P1 P 0.57664(9) 0.34798(7) 0.67722(6) 0.0405(3) Uani 1.0 8 d .
P2 P 0.56513(10) 0.45456(7) 0.77267(7) 0.0421(4) Uani 1.0 8 d .
P3 P 0.37141(11) 0.17880(7) 0.57610(7) 0.0461(4) Uani 1.0 8 d .
F1 F 0.3281(4) 0.1753(4) 0.5124(2) 0.107(2) Uani 1.0 8 d .
F2 F 0.2903(4) 0.1394(3) 0.6033(2) 0.0916(18) Uani 1.0 8 d .
F3 F 0.4237(4) 0.11341(18) 0.5631(2) 0.0783(13) Uani 1.0 8 d .
F4 F 0.4556(3) 0.21719(18) 0.55055(18) 0.0672(11) Uani 1.0 8 d .
F5 F 0.3221(4) 0.2440(3) 0.5919(3) 0.0975(18) Uani 1.0 8 d .
F6 F 0.4150(3) 0.1806(3) 0.64108(17) 0.0770(12) Uani 1.0 8 d .
C1 C 0.6672(5) 0.6045(3) 0.5256(3) 0.0474(13) Uani 1.0 8 d .
C2 C 0.7091(4) 0.6395(3) 0.5742(3) 0.0429(13) Uani 1.0 8 d .
C3 C 0.7971(4) 0.6105(3) 0.5838(3) 0.0426(13) Uani 1.0 8 d .
C4 C 0.8076(4) 0.5588(3) 0.5415(3) 0.0471(14) Uani 1.0 8 d .
C5 C 0.7274(5) 0.5546(3) 0.5056(3) 0.0499(14) Uani 1.0 8 d .
C6 C 0.5774(5) 0.6189(4) 0.4999(3) 0.0627(18) Uani 1.0 8 d .
C7 C 0.6701(5) 0.6981(4) 0.6050(3) 0.0577(17) Uani 1.0 8 d .
C8 C 0.8653(4) 0.6331(3) 0.6286(3) 0.0516(14) Uani 1.0 8 d .
C9 C 0.8908(5) 0.5195(4) 0.5332(4) 0.0630(18) Uani 1.0 8 d .
C10 C 0.7105(6) 0.5095(5) 0.4546(3) 0.071(2) Uani 1.0 8 d .
C11 C 0.6481(4) 0.3777(3) 0.5669(3) 0.0460(13) Uani 1.0 8 d .
C12 C 0.6137(5) 0.3202(3) 0.6029(3) 0.0467(14) Uani 1.0 8 d .
C13 C 0.4563(4) 0.3619(4) 0.6731(3) 0.0513(14) Uani 1.0 8 d .
C14 C 0.4127(4) 0.3889(4) 0.7302(3) 0.0549(16) Uani 1.0 8 d .
C15 C 0.4477(4) 0.4552(3) 0.7509(3) 0.0526(16) Uani 1.0 8 d .
C16 C 0.5952(5) 0.5357(3) 0.7983(3) 0.0541(16) Uani 1.0 8 d .
C17 C 0.6295(5) 0.5745(3) 0.7456(3) 0.0545(15) Uani 1.0 8 d .
C18 C 0.5972(4) 0.2808(3) 0.7272(3) 0.0441(12) Uani 1.0 8 d .
C19 C 0.5307(5) 0.2402(3) 0.7501(3) 0.0560(15) Uani 1.0 8 d .
C20 C 0.5558(6) 0.1916(4) 0.7895(4) 0.071(2) Uani 1.0 8 d .
C21 C 0.6423(6) 0.1817(4) 0.8056(3) 0.0651(19) Uani 1.0 8 d .
C22 C 0.7086(5) 0.2213(4) 0.7824(3) 0.0606(18) Uani 1.0 8 d .
C23 C 0.6870(4) 0.2701(3) 0.7437(3) 0.0483(14) Uani 1.0 8 d .
C24 C 0.5706(4) 0.4036(3) 0.8382(3) 0.0464(13) Uani 1.0 8 d .
C25 C 0.4969(5) 0.3885(3) 0.8726(3) 0.0566(15) Uani 1.0 8 d .
C26 C 0.5038(7) 0.3489(4) 0.9226(4) 0.076(3) Uani 1.0 8 d .
C27 C 0.5859(7) 0.3260(4) 0.9386(4) 0.077(3) Uani 1.0 8 d .
C28 C 0.6615(8) 0.3404(5) 0.9056(4) 0.080(3) Uani 1.0 8 d .
C29 C 0.6530(5) 0.3794(4) 0.8552(3) 0.0594(17) Uani 1.0 8 d .
H6A H 0.5388 0.5808 0.5037 0.0752 Uiso 1.0 8 calc R
H6B H 0.5838 0.6303 0.4577 0.0752 Uiso 1.0 8 calc R
H6C H 0.5503 0.6552 0.5215 0.0752 Uiso 1.0 8 calc R
H7A H 0.6123 0.6867 0.6231 0.0692 Uiso 1.0 8 calc R
H7B H 0.6613 0.7327 0.5757 0.0692 Uiso 1.0 8 calc R
H7C H 0.7114 0.7129 0.6362 0.0692 Uiso 1.0 8 calc R
H8A H 0.9118 0.6582 0.6082 0.0620 Uiso 1.0 8 calc R
H8B H 0.8928 0.5956 0.6481 0.0620 Uiso 1.0 8 calc R
H8C H 0.8359 0.6601 0.6587 0.0620 Uiso 1.0 8 calc R
H9A H 0.9402 0.5479 0.5211 0.0756 Uiso 1.0 8 calc R
H9B H 0.8806 0.4870 0.5022 0.0756 Uiso 1.0 8 calc R
H9C H 0.9062 0.4980 0.5708 0.0756 Uiso 1.0 8 calc R
H10A H 0.7143 0.4648 0.4687 0.0856 Uiso 1.0 8 calc R
H10B H 0.7556 0.5167 0.4235 0.0856 Uiso 1.0 8 calc R
H10C H 0.6506 0.5176 0.4382 0.0856 Uiso 1.0 8 calc R
H11A H 0.5971 0.4051 0.5543 0.0552 Uiso 1.0 8 calc R
H11B H 0.6794 0.3622 0.5306 0.0552 Uiso 1.0 8 calc R
H12A H 0.6619 0.2877 0.6073 0.0561 Uiso 1.0 8 calc R
H12B H 0.5629 0.2997 0.5817 0.0561 Uiso 1.0 8 calc R
H13A H 0.4444 0.3924 0.6400 0.0615 Uiso 1.0 8 calc R
H13B H 0.4266 0.3206 0.6630 0.0615 Uiso 1.0 8 calc R
H14A H 0.4221 0.3574 0.7629 0.0659 Uiso 1.0 8 calc R
H14B H 0.3472 0.3923 0.7235 0.0659 Uiso 1.0 8 calc R
H15A H 0.4112 0.4700 0.7853 0.0631 Uiso 1.0 8 calc R
H15B H 0.4394 0.4868 0.7182 0.0631 Uiso 1.0 8 calc R
H16A H 0.5420 0.5572 0.8158 0.0649 Uiso 1.0 8 calc R
H16B H 0.6421 0.5329 0.8295 0.0649 Uiso 1.0 8 calc R
H17A H 0.6545 0.6160 0.7598 0.0654 Uiso 1.0 8 calc R
H17B H 0.5793 0.5840 0.7180 0.0654 Uiso 1.0 8 calc R
H19 H 0.4697 0.2457 0.7390 0.0672 Uiso 1.0 8 calc R
H20 H 0.5107 0.1643 0.8057 0.0850 Uiso 1.0 8 calc R
H21 H 0.6573 0.1479 0.8325 0.0781 Uiso 1.0 8 calc R
H22 H 0.7693 0.2146 0.7935 0.0728 Uiso 1.0 8 calc R
H23 H 0.7330 0.2969 0.7279 0.0579 Uiso 1.0 8 calc R
H25 H 0.4400 0.4056 0.8619 0.0680 Uiso 1.0 8 calc R
H26 H 0.4520 0.3380 0.9452 0.0909 Uiso 1.0 8 calc R
H27 H 0.5913 0.2996 0.9731 0.0926 Uiso 1.0 8 calc R
H28 H 0.7185 0.3241 0.9171 0.0962 Uiso 1.0 8 calc R
H29 H 0.7047 0.3894 0.8321 0.0713 Uiso 1.0 8 calc R

loop_
_atom_site_aniso_label
_atom_site_aniso_U_11
_atom_site_aniso_U_22
_atom_site_aniso_U_33
_atom_site_aniso_U_12
_atom_site_aniso_U_13
_atom_site_aniso_U_23
Ir1 0.03250(16) 0.03825(15) 0.03979(15) 0.00209(7) -0.00231(7) 0.00114(7)
Ni1 0.0299(4) 0.0377(4) 0.0377(4) 0.0005(3) 0.0001(3) -0.0034(3)
Cl1 0.0310(7) 0.0563(8) 0.0588(8) 0.0018(6) -0.0061(6) 0.0081(7)
S1 0.0341(7) 0.0410(7) 0.0405(7) 0.0017(6) 0.0001(6) -0.0028(5)
S2 0.0372(7) 0.0399(7) 0.0409(7) 0.0003(6) -0.0010(6) -0.0031(5)
P1 0.0353(8) 0.0447(7) 0.0415(7) -0.0040(6) -0.0040(6) -0.0027(6)
P2 0.0346(8) 0.0469(8) 0.0448(8) 0.0001(6) 0.0065(6) -0.0061(6)
P3 0.0476(9) 0.0473(8) 0.0434(8) -0.0021(7) 0.0021(7) -0.0036(6)
F1 0.070(3) 0.194(7) 0.056(3) -0.011(4) -0.018(3) 0.002(4)
F2 0.080(4) 0.100(4) 0.095(4) -0.037(3) 0.034(3) -0.029(3)
F3 0.098(4) 0.052(3) 0.085(3) 0.005(2) 0.026(3) -0.012(2)
F4 0.068(3) 0.063(3) 0.070(3) -0.0196(19) 0.011(2) -0.0037(19)
F5 0.105(4) 0.066(3) 0.122(5) 0.040(3) 0.034(3) 0.013(3)
F6 0.087(3) 0.098(4) 0.047(2) 0.011(3) 0.000(2) -0.011(2)
C1 0.055(4) 0.047(3) 0.039(3) -0.003(3) -0.012(3) 0.010(3)
C2 0.039(3) 0.043(3) 0.046(3) 0.002(3) -0.001(3) 0.014(3)
C3 0.038(4) 0.045(3) 0.045(3) 0.000(3) 0.002(3) 0.008(3)
C4 0.046(4) 0.043(3) 0.052(4) 0.005(3) 0.016(3) 0.011(3)
C5 0.057(4) 0.055(4) 0.038(3) -0.003(3) 0.005(3) 0.005(3)
C6 0.062(5) 0.064(4) 0.062(4) -0.002(4) -0.021(4) 0.017(3)
C7 0.039(4) 0.058(4) 0.076(5) 0.014(3) 0.009(3) -0.006(3)
C8 0.036(3) 0.053(4) 0.066(4) -0.007(3) -0.004(3) 0.008(3)
C9 0.059(4) 0.051(4) 0.079(5) 0.011(3) 0.025(4) 0.003(4)
C10 0.091(6) 0.080(5) 0.044(4) -0.011(4) 0.006(4) -0.006(4)
C11 0.044(4) 0.056(4) 0.037(3) 0.000(3) -0.006(3) -0.003(3)
C12 0.045(4) 0.051(4) 0.044(3) -0.004(3) -0.007(3) -0.007(3)
C13 0.036(3) 0.066(4) 0.053(4) -0.008(3) -0.010(3) 0.003(3)
C14 0.026(3) 0.078(5) 0.061(4) -0.002(3) -0.003(3) -0.001(4)
C15 0.036(4) 0.056(4) 0.065(5) 0.012(3) 0.002(3) -0.002(3)
C16 0.057(4) 0.054(4) 0.051(4) 0.004(3) 0.014(3) -0.007(3)
C17 0.062(4) 0.042(3) 0.060(4) 0.005(3) 0.004(3) -0.006(3)
C18 0.047(4) 0.043(3) 0.043(3) -0.004(3) -0.003(3) -0.006(3)
C19 0.056(4) 0.055(4) 0.057(4) -0.016(3) -0.007(3) -0.001(3)
C20 0.089(6) 0.055(4) 0.068(5) -0.030(4) 0.003(4) 0.010(4)
C21 0.090(6) 0.053(4) 0.052(4) -0.007(4) -0.016(4) 0.008(3)
C22 0.080(5) 0.049(4) 0.053(4) -0.001(4) -0.020(4) -0.003(3)
C23 0.047(4) 0.049(4) 0.049(4) -0.003(3) -0.009(3) -0.000(3)
C24 0.043(3) 0.051(3) 0.045(3) 0.002(3) 0.007(3) -0.009(3)
C25 0.061(4) 0.067(4) 0.042(3) -0.010(4) 0.009(3) -0.004(3)
C26 0.089(6) 0.086(6) 0.052(4) -0.018(5) 0.013(4) -0.007(4)
C27 0.121(8) 0.068(5) 0.042(4) 0.006(5) 0.010(5) -0.003(3)
C28 0.093(7) 0.091(7) 0.057(5) 0.035(6) -0.001(5) -0.008(4)
C29 0.056(4) 0.077(5) 0.044(4) 0.012(4) 0.011(3) -0.002(3)

loop_
_atom_type_symbol
_atom_type_description
_atom_type_scat_dispersion_real
_atom_type_scat_dispersion_imag
_atom_type_scat_source
C C 0.0033 0.0016
;
International Tables for Crystallography
(1992, Vol. C, Tables 4.2.6.8 and 6.1.1.4)
;
H H 0.0000 0.0000
;
International Tables for Crystallography
(1992, Vol. C, Table 6.1.1.4)
;
Cl Cl 0.1484 0.1585
;
International Tables for Crystallography
(1992, Vol. C, Tables 4.2.6.8 and 6.1.1.4)
;
F F 0.0171 0.0103
;
International Tables for Crystallography
(1992, Vol. C, Tables 4.2.6.8 and 6.1.1.4)
;
Ir Ir -1.4442 7.9887
;
International Tables for Crystallography
(1992, Vol. C, Tables 4.2.6.8 and 6.1.1.4)
;
Ni Ni 0.3393 1.1124
;
International Tables for Crystallography
(1992, Vol. C, Tables 4.2.6.8 and 6.1.1.4)
;
P P 0.1023 0.0942
;
International Tables for Crystallography
(1992, Vol. C, Tables 4.2.6.8 and 6.1.1.4)
;
S S 0.1246 0.1234
;
International Tables for Crystallography
(1992, Vol. C, Tables 4.2.6.8 and 6.1.1.4)
;

loop_
_geom_angle_atom_site_label_1
_geom_angle_atom_site_label_2
_geom_angle_atom_site_label_3
_geom_angle
_geom_angle_publ_flag
Cl1 Ir1 S1 89.61(5) yes
Cl1 Ir1 S2 89.09(6) yes
Cl1 Ir1 C1 91.13(17) yes
Cl1 Ir1 C2 107.11(15) yes
Cl1 Ir1 C3 145.98(16) yes
Cl1 Ir1 C4 150.21(17) yes
Cl1 Ir1 C5 111.35(19) yes
S1 Ir1 S2 76.75(5) yes
S1 Ir1 C1 137.84(16) yes
S1 Ir1 C2 162.16(15) yes
S1 Ir1 C3 124.40(16) yes
S1 Ir1 C4 97.09(17) yes
S1 Ir1 C5 103.40(18) yes
S2 Ir1 C1 145.42(16) yes
S2 Ir1 C2 108.95(16) yes
S2 Ir1 C3 97.34(17) yes
S2 Ir1 C4 120.71(17) yes
S2 Ir1 C5 159.54(19) yes
C1 Ir1 C2 38.7(3) yes
C1 Ir1 C3 65.1(3) yes
C1 Ir1 C4 64.6(3) yes
C1 Ir1 C5 38.5(3) yes
C2 Ir1 C3 39.3(2) yes
C2 Ir1 C4 65.3(3) yes
C2 Ir1 C5 65.2(3) yes
C3 Ir1 C4 38.9(3) yes
C3 Ir1 C5 65.3(3) yes
C4 Ir1 C5 38.9(3) yes
S1 Ni1 S2 85.57(6) yes
S1 Ni1 P1 90.70(6) yes
S1 Ni1 P2 171.63(7) yes
S2 Ni1 P1 172.05(7) yes
S2 Ni1 P2 91.12(6) yes
P1 Ni1 P2 91.61(6) yes
Ir1 S1 Ni1 85.86(5) yes
Ir1 S1 C11 109.41(19) yes
Ni1 S1 C11 101.76(19) yes
Ir1 S2 Ni1 85.60(5) yes
Ir1 S2 C17 110.0(3) yes
Ni1 S2 C17 100.5(2) yes
Ni1 P1 C12 107.2(2) yes
Ni1 P1 C13 112.3(3) yes
Ni1 P1 C18 115.28(19) yes
C12 P1 C13 107.4(3) yes
C12 P1 C18 105.5(3) yes
C13 P1 C18 108.7(3) yes
Ni1 P2 C15 110.8(3) yes
Ni1 P2 C16 106.4(3) yes
Ni1 P2 C24 119.9(2) yes
C15 P2 C16 108.2(3) yes
C15 P2 C24 105.4(3) yes
C16 P2 C24 105.6(3) yes
F1 P3 F2 90.6(3) yes
F1 P3 F3 89.8(3) yes
F1 P3 F4 91.2(3) yes
F1 P3 F5 93.0(4) yes
F1 P3 F6 178.7(4) yes
F2 P3 F3 90.3(3) yes
F2 P3 F4 177.8(3) yes
F2 P3 F5 89.9(3) yes
F2 P3 F6 88.5(3) yes
F3 P3 F4 88.5(3) yes
F3 P3 F5 177.3(3) yes
F3 P3 F6 89.2(3) yes
F4 P3 F5 91.2(3) yes
F4 P3 F6 89.7(3) yes
F5 P3 F6 88.0(3) yes
Ir1 C1 C2 70.3(4) yes
Ir1 C1 C5 70.5(4) yes
Ir1 C1 C6 126.3(5) yes
C2 C1 C5 108.9(6) yes
C2 C1 C6 125.4(6) yes
C5 C1 C6 125.8(6) yes
Ir1 C2 C1 71.0(4) yes
Ir1 C2 C3 69.5(4) yes
Ir1 C2 C7 128.0(5) yes
C1 C2 C3 107.1(5) yes
C1 C2 C7 125.3(6) yes
C3 C2 C7 127.5(6) yes
Ir1 C3 C2 71.2(3) yes
Ir1 C3 C4 70.6(4) yes
Ir1 C3 C8 125.5(5) yes
C2 C3 C4 107.9(5) yes
C2 C3 C8 125.4(6) yes
C4 C3 C8 126.7(5) yes
Ir1 C4 C3 70.5(4) yes
Ir1 C4 C5 71.5(4) yes
Ir1 C4 C9 127.7(5) yes
C3 C4 C5 108.8(5) yes
C3 C4 C9 125.3(6) yes
C5 C4 C9 125.8(6) yes
Ir1 C5 C1 71.0(4) yes
Ir1 C5 C4 69.6(4) yes
Ir1 C5 C10 127.1(5) yes
C1 C5 C4 107.4(6) yes
C1 C5 C10 125.5(7) yes
C4 C5 C10 127.0(7) yes
S1 C11 C12 109.3(4) yes
P1 C12 C11 109.5(4) yes
P1 C13 C14 115.6(5) yes
C13 C14 C15 115.5(6) yes
P2 C15 C14 113.6(4) yes
P2 C16 C17 108.9(5) yes
S2 C17 C16 109.9(5) yes
P1 C18 C19 124.6(5) yes
P1 C18 C23 116.4(5) yes
C19 C18 C23 119.0(6) yes
C18 C19 C20 118.5(7) yes
C19 C20 C21 122.3(7) yes
C20 C21 C22 119.4(7) yes
C21 C22 C23 120.4(7) yes
C18 C23 C22 120.4(6) yes
P2 C24 C25 123.4(5) yes
P2 C24 C29 118.4(5) yes
C25 C24 C29 118.2(6) yes
C24 C25 C26 121.6(7) yes
C25 C26 C27 118.9(8) yes
C26 C27 C28 121.3(8) yes
C27 C28 C29 119.0(9) yes
C24 C29 C28 121.0(7) yes
C1 C6 H6A 109.479 no
C1 C6 H6B 109.463 no
C1 C6 H6C 109.466 no
H6A C6 H6B 109.477 no
H6A C6 H6C 109.476 no
H6B C6 H6C 109.467 no
C2 C7 H7A 109.472 no
C2 C7 H7B 109.478 no
C2 C7 H7C 109.471 no
H7A C7 H7B 109.482 no
H7A C7 H7C 109.458 no
H7B C7 H7C 109.467 no
C3 C8 H8A 109.470 no
C3 C8 H8B 109.460 no
C3 C8 H8C 109.471 no
H8A C8 H8B 109.476 no
H8A C8 H8C 109.473 no
H8B C8 H8C 109.476 no
C4 C9 H9A 109.478 no
C4 C9 H9B 109.469 no
C4 C9 H9C 109.479 no
H9A C9 H9B 109.467 no
H9A C9 H9C 109.463 no
H9B C9 H9C 109.472 no
C5 C10 H10A 109.477 no
C5 C10 H10B 109.470 no
C5 C10 H10C 109.464 no
H10A C10 H10B 109.468 no
H10A C10 H10C 109.472 no
H10B C10 H10C 109.477 no
S1 C11 H11A 109.812 no
S1 C11 H11B 109.821 no
C12 C11 H11A 109.815 no
C12 C11 H11B 109.813 no
H11A C11 H11B 108.246 no
P1 C12 H12A 109.785 no
P1 C12 H12B 109.786 no
C11 C12 H12A 109.761 no
C11 C12 H12B 109.772 no
H12A C12 H12B 108.231 no
P1 C13 H13A 108.375 no
P1 C13 H13B 108.376 no
C14 C13 H13A 108.385 no
C14 C13 H13B 108.381 no
H13A C13 H13B 107.438 no
C13 C14 H14A 108.413 no
C13 C14 H14B 108.397 no
C15 C14 H14A 108.408 no
C15 C14 H14B 108.399 no
H14A C14 H14B 107.464 no
P2 C15 H15A 108.849 no
P2 C15 H15B 108.860 no
C14 C15 H15A 108.850 no
C14 C15 H15B 108.863 no
H15A C15 H15B 107.706 no
P2 C16 H16A 109.904 no
P2 C16 H16B 109.906 no
C17 C16 H16A 109.899 no
C17 C16 H16B 109.901 no
H16A C16 H16B 108.309 no
S2 C17 H17A 109.679 no
S2 C17 H17B 109.674 no
C16 C17 H17A 109.693 no
C16 C17 H17B 109.688 no
H17A C17 H17B 108.177 no
C18 C19 H19 120.738 no
C20 C19 H19 120.730 no
C19 C20 H20 118.847 no
C21 C20 H20 118.863 no
C20 C21 H21 120.316 no
C22 C21 H21 120.324 no
C21 C22 H22 119.785 no
C23 C22 H22 119.780 no
C18 C23 H23 119.814 no
C22 C23 H23 119.809 no
C24 C25 H25 119.182 no
C26 C25 H25 119.183 no
C25 C26 H26 120.561 no
C27 C26 H26 120.539 no
C26 C27 H27 119.370 no
C28 C27 H27 119.377 no
C27 C28 H28 120.512 no
C29 C28 H28 120.511 no
C24 C29 H29 119.516 no
C28 C29 H29 119.518 no

loop_
_geom_bond_atom_site_label_1
_geom_bond_atom_site_label_2
_geom_bond_distance
_geom_bond_publ_flag
Ir1 Cl1 2.4252(14) yes
Ir1 S1 2.4065(13) yes
Ir1 S2 2.4147(14) yes
Ir1 C1 2.189(6) yes
Ir1 C2 2.180(6) yes
Ir1 C3 2.157(6) yes
Ir1 C4 2.158(6) yes
Ir1 C5 2.183(6) yes
Ni1 S1 2.2018(15) yes
Ni1 S2 2.2045(15) yes
Ni1 P1 2.1396(16) yes
Ni1 P2 2.1518(17) yes
S1 C11 1.836(6) yes
S2 C17 1.834(7) yes
P1 C12 1.845(6) yes
P1 C13 1.820(6) yes
P1 C18 1.812(6) yes
P2 C15 1.818(6) yes
P2 C16 1.831(7) yes
P2 C24 1.808(6) yes
P3 F1 1.566(5) yes
P3 F2 1.580(6) yes
P3 F3 1.589(5) yes
P3 F4 1.592(5) yes
P3 F5 1.577(6) yes
P3 F6 1.594(5) yes
C1 C2 1.448(9) yes
C1 C5 1.440(9) yes
C1 C6 1.488(10) yes
C2 C3 1.459(8) yes
C2 C7 1.513(9) yes
C3 C4 1.437(9) yes
C3 C8 1.503(9) yes
C4 C5 1.444(9) yes
C4 C9 1.495(9) yes
C5 C10 1.496(10) yes
C11 C12 1.527(9) yes
C13 C14 1.539(9) yes
C14 C15 1.542(10) yes
C16 C17 1.517(9) yes
C18 C19 1.397(9) yes
C18 C23 1.406(9) yes
C19 C20 1.390(10) yes
C20 C21 1.355(12) yes
C21 C22 1.385(11) yes
C22 C23 1.370(10) yes
C24 C25 1.378(9) yes
C24 C29 1.381(9) yes
C25 C26 1.392(10) yes
C26 C27 1.361(14) yes
C27 C28 1.380(14) yes
C28 C29 1.393(11) yes
C6 H6A 0.980 no
C6 H6B 0.980 no
C6 H6C 0.980 no
C7 H7A 0.980 no
C7 H7B 0.980 no
C7 H7C 0.980 no
C8 H8A 0.980 no
C8 H8B 0.980 no
C8 H8C 0.980 no
C9 H9A 0.980 no
C9 H9B 0.980 no
C9 H9C 0.980 no
C10 H10A 0.980 no
C10 H10B 0.980 no
C10 H10C 0.980 no
C11 H11A 0.990 no
C11 H11B 0.990 no
C12 H12A 0.990 no
C12 H12B 0.990 no
C13 H13A 0.990 no
C13 H13B 0.990 no
C14 H14A 0.990 no
C14 H14B 0.990 no
C15 H15A 0.990 no
C15 H15B 0.990 no
C16 H16A 0.990 no
C16 H16B 0.990 no
C17 H17A 0.990 no
C17 H17B 0.990 no
C19 H19 0.950 no
C20 H20 0.950 no
C21 H21 0.950 no
C22 H22 0.950 no
C23 H23 0.950 no
C25 H25 0.950 no
C26 H26 0.950 no
C27 H27 0.950 no
C28 H28 0.950 no
C29 H29 0.950 no

loop_
_geom_contact_atom_site_label_1
_geom_contact_atom_site_label_2
_geom_contact_distance
_geom_contact_publ_flag
_geom_contact_site_symmetry_2
Ni1 Cl1 3.0499(16) no .
Cl1 C6 3.352(8) no .
Cl1 C11 3.499(6) no .
Cl1 C15 3.591(7) no .
Cl1 C17 3.468(7) no .
S2 C8 3.550(7) no .
P1 C15 3.370(7) no .
P2 C13 3.359(7) no .
C6 C7 3.184(10) no .
C6 C10 3.179(11) no .
C7 C8 3.251(10) no .
C8 C9 3.198(10) no .
C9 C10 3.219(11) no .
C12 C23 3.494(9) no .
C13 C19 3.248(9) no .
C14 C18 3.547(9) no .
C14 C19 3.574(10) no .
C14 C24 3.388(9) no .
C14 C25 3.426(9) no .
C15 C25 3.141(9) no .
C16 C29 3.584(10) no .
C18 C21 2.782(9) no .
C18 C24 3.578(8) no .
C19 C22 2.776(11) no .
C20 C23 2.743(10) no .
C23 C29 3.406(9) no .
C24 C27 2.772(10) no .
C25 C28 2.750(13) no .
C26 C29 2.761(12) no .
F1 C11 3.401(8) no 6_456
F1 C26 3.341(10) no 3_554
F2 C10 3.551(11) no 6_456
F2 C16 3.520(9) no 7_646
F2 C21 3.131(9) no 8_456
F2 C22 3.303(9) no 8_456
F3 C8 3.494(8) no 2_645
F3 C9 3.447(9) no 2_645
F3 C9 3.531(9) no 6_456
F3 C16 3.506(8) no 7_646
F3 C26 3.456(9) no 3_554
F4 C12 3.388(8) no .
F4 C26 3.256(9) no 3_554
F4 C27 3.296(10) no 3_554
F5 C22 3.317(9) no 8_456
F5 C28 3.119(12) no 8_456
F6 C8 3.431(8) no 2_645
F6 C16 3.297(8) no 7_646
F6 C17 3.422(8) no 7_646
F6 C19 3.233(8) no .
C5 C28 3.533(11) no 4_664
C8 F3 3.494(8) no 2_655
C8 F6 3.431(8) no 2_655
C9 F3 3.447(9) no 2_655
C9 F3 3.531(9) no 6_556
C10 F2 3.551(11) no 6_556
C11 F1 3.401(8) no 6_556
C12 F4 3.388(8) no .
C16 F2 3.520(9) no 7_656
C16 F3 3.506(8) no 7_656
C16 F6 3.297(8) no 7_656
C17 F6 3.422(8) no 7_656
C19 F6 3.233(8) no .
C21 F2 3.131(9) no 8_556
C22 F2 3.303(9) no 8_556
C22 F5 3.317(9) no 8_556
C26 F1 3.341(10) no 3_555
C26 F3 3.456(9) no 3_555
C26 F4 3.256(9) no 3_555
C27 F4 3.296(10) no 3_555
C28 F5 3.119(12) no 8_556
C28 C5 3.533(11) no 4_665
Ir1 H6A 3.2932 no .
Ir1 H7A 3.3555 no .
Ir1 H8B 3.3512 no .
Ir1 H8C 3.5340 no .
Ir1 H9C 3.3127 no .
Ir1 H10A 3.3128 no .
Ir1 H11A 3.2865 no .
Ir1 H17B 3.3052 no .
Ni1 H11A 3.3474 no .
Ni1 H13A 3.4281 no .
Ni1 H15B 3.3514 no .
Ni1 H17B 3.3054 no .
Ni1 H23 3.1808 no .
Ni1 H29 3.2681 no .
Cl1 H6A 2.7867 no .
Cl1 H6C 3.5212 no .
Cl1 H11A 2.8293 no .
Cl1 H13A 2.9960 no .
Cl1 H15B 2.8288 no .
Cl1 H17B 2.7840 no .
S1 H9C 3.2296 no .
S1 H10A 3.3407 no .
S1 H12A 3.0014 no .
S2 H8B 3.2419 no .
S2 H8C 3.4198 no .
S2 H16B 2.9767 no .
P1 H11A 3.0116 no .
P1 H14A 3.0048 no .
P1 H19 2.9894 no .
P1 H23 2.8002 no .
P2 H14A 2.9395 no .
P2 H17B 2.9542 no .
P2 H25 2.9157 no .
P2 H29 2.8145 no .
C1 H7A 2.8853 no .
C1 H7B 2.8839 no .
C1 H7C 3.4055 no .
C1 H10A 3.2376 no .
C1 H10B 3.2063 no .
C1 H10C 2.6711 no .
C2 H6A 3.2277 no .
C2 H6B 3.2140 no .
C2 H6C 2.6648 no .
C2 H8A 3.1410 no .
C2 H8B 3.3260 no .
C2 H8C 2.7085 no .
C3 H7A 3.2949 no .
C3 H7B 3.2470 no .
C3 H7C 2.7392 no .
C3 H9A 2.8644 no .
C3 H9B 3.3806 no .
C3 H9C 2.8549 no .
C4 H8A 2.9802 no .
C4 H8B 2.8071 no .
C4 H8C 3.3847 no .
C4 H10A 2.8948 no .
C4 H10B 2.8893 no .
C4 H10C 3.3999 no .
C5 H6A 2.8642 no .
C5 H6B 2.8615 no .
C5 H6C 3.3817 no .
C5 H9A 3.1958 no .
C5 H9B 2.6801 no .
C5 H9C 3.2575 no .
C6 H7A 3.1374 no .
C6 H7B 3.1622 no .
C6 H10C 2.7403 no .
C7 H6C 2.7335 no .
C7 H8C 2.8595 no .
C8 H7C 2.8334 no .
C8 H9A 3.1858 no .
C8 H9C 3.1397 no .
C9 H8A 3.3413 no .
C9 H8B 3.0154 no .
C9 H10A 3.2086 no .
C9 H10B 3.1778 no .
C10 H6A 3.1534 no .
C10 H6B 3.1344 no .
C10 H9B 2.7891 no .
C10 H11A 3.5383 no .
C10 H11B 3.5243 no .
C11 H10A 3.0099 no .
C11 H13A 3.4632 no .
C12 H13A 3.0484 no .
C12 H13B 3.0963 no .
C12 H23 3.3513 no .
C13 H11A 3.5053 no .
C13 H12B 2.8950 no .
C13 H15A 3.4305 no .
C13 H15B 2.7870 no .
C13 H19 2.8287 no .
C14 H19 3.0899 no .
C14 H25 2.9965 no .
C15 H13A 2.8046 no .
C15 H13B 3.4283 no .
C15 H16A 2.9228 no .
C15 H17B 3.3919 no .
C15 H25 2.6913 no .
C16 H15A 3.0754 no .
C16 H15B 3.1047 no .
C16 H29 3.5240 no .
C17 H15B 3.4210 no .
C18 H12A 2.8556 no .
C18 H12B 3.3222 no .
C18 H13B 3.0361 no .
C18 H14A 3.1582 no .
C18 H20 3.2512 no .
C18 H22 3.2660 no .
C19 H13B 2.9971 no .
C19 H14A 2.9321 no .
C19 H21 3.2589 no .
C19 H23 3.2737 no .
C20 H22 3.2208 no .
C21 H19 3.2562 no .
C21 H23 3.2469 no .
C22 H20 3.2198 no .
C23 H12A 3.0973 no .
C23 H19 3.2804 no .
C23 H21 3.2479 no .
C23 H29 3.1759 no .
C24 H14A 2.9421 no .
C24 H15A 2.9895 no .
C24 H16A 3.2466 no .
C24 H16B 2.8882 no .
C24 H26 3.2724 no .
C24 H28 3.2704 no .
C25 H14A 2.7723 no .
C25 H15A 2.8804 no .
C25 H27 3.2299 no .
C25 H29 3.2275 no .
C26 H28 3.2440 no .
C27 H25 3.2241 no .
C27 H29 3.2458 no .
C28 H26 3.2470 no .
C29 H16B 3.2351 no .
C29 H23 3.5293 no .
C29 H25 3.2260 no .
C29 H27 3.2468 no .
H6A H10C 2.5779 no .
H6B H7B 3.5809 no .
H6B H10B 3.5612 no .
H6B H10C 2.5745 no .
H6C H7A 2.5394 no .
H6C H7B 2.6053 no .
H7A H8C 3.4716 no .
H7A H17A 3.4511 no .
H7A H17B 3.0471 no .
H7B H8C 3.5344 no .
H7C H8A 3.2564 no .
H7C H8C 2.2120 no .
H7C H17A 3.5213 no .
H8A H9A 3.0337 no .
H8A H9C 3.4215 no .
H8B H9A 3.0912 no .
H8B H9C 2.6658 no .
H9A H10B 3.5734 no .
H9B H10A 2.6303 no .
H9B H10B 2.6364 no .
H10A H11A 2.8725 no .
H10A H11B 2.5897 no .
H10C H11A 3.5801 no .
H11A H12A 2.8725 no .
H11A H12B 2.3235 no .
H11A H13A 2.9890 no .
H11B H12A 2.3228 no .
H11B H12B 2.4492 no .
H12A H23 2.9057 no .
H12B H13A 2.9177 no .
H12B H13B 2.7625 no .
H13A H14A 2.8655 no .
H13A H14B 2.3649 no .
H13A H15B 2.6247 no .
H13B H14A 2.3653 no .
H13B H14B 2.3326 no .
H13B H19 2.3894 no .
H14A H15A 2.3897 no .
H14A H15B 2.8717 no .
H14A H19 2.4782 no .
H14A H25 2.4449 no .
H14B H15A 2.3271 no .
H14B H15B 2.3943 no .
H14B H19 3.5591 no .
H14B H25 3.4053 no .
H15A H16A 2.7436 no .
H15A H25 2.2145 no .
H15B H16A 3.0403 no .
H15B H17B 2.8987 no .
H16A H17A 2.4229 no .
H16A H17B 2.3275 no .
H16B H17A 2.3296 no .
H16B H17B 2.8682 no .
H16B H29 3.1156 no .
H19 H20 2.3339 no .
H20 H21 2.2927 no .
H21 H22 2.3362 no .
H22 H23 2.3138 no .
H23 H29 3.0477 no .
H25 H26 2.3382 no .
H26 H27 2.3093 no .
H27 H28 2.3285 no .
H28 H29 2.3431 no .
Ni1 H14B 3.5498 no 8_556
Cl1 H6A 3.5099 no 5_666
Cl1 H10C 3.1123 no 5_666
S1 H25 3.2699 no 8_556
S2 H15A 3.1534 no 8_556
P3 H8A 3.3381 no 2_645
P3 H22 3.3750 no 8_456
P3 H26 3.1874 no 3_554
F1 H7B 2.7480 no 5_666
F1 H9B 3.4653 no 6_456
F1 H10A 3.3880 no 6_456
F1 H11B 2.5401 no 6_456
F1 H26 2.3995 no 3_554
F2 H10A 2.9232 no 6_456
F2 H10B 3.3282 no 6_456
F2 H11B 3.4239 no 6_456
F2 H16A 3.5266 no 7_646
F2 H16B 2.8548 no 7_646
F2 H17A 3.2118 no 7_646
F2 H21 2.4555 no 8_456
F2 H22 2.8042 no 8_456
F3 H8A 2.8098 no 2_645
F3 H8B 3.3532 no 2_645
F3 H9A 2.6168 no 2_645
F3 H9B 2.6213 no 6_456
F3 H9C 3.4891 no 2_645
F3 H10A 3.5889 no 6_456
F3 H16A 2.9942 no 7_646
F3 H16B 3.0863 no 7_646
F3 H26 2.8577 no 3_554
F4 H6B 3.2181 no 5_666
F4 H6C 3.0978 no 5_666
F4 H7B 3.4791 no 5_666
F4 H8A 2.6582 no 2_645
F4 H12B 2.4419 no .
F4 H13B 3.3323 no .
F4 H26 2.6221 no 3_554
F4 H27 2.6883 no 3_554
F5 H6B 3.1586 no 5_666
F5 H13B 2.7342 no .
F5 H21 3.5855 no 8_456
F5 H22 2.7527 no 8_456
F5 H28 2.2755 no 8_456
F6 H8A 2.7239 no 2_645
F6 H8B 3.3673 no 2_645
F6 H12B 3.5647 no .
F6 H13B 2.9440 no .
F6 H16A 2.8066 no 7_646
F6 H16B 3.2431 no 7_646
F6 H17A 2.7913 no 7_646
F6 H19 2.6991 no .
F6 H22 2.7131 no 8_456
C1 H28 3.3172 no 4_664
C3 H27 3.5177 no 4_664
C5 H28 3.3001 no 4_664
C6 H11A 2.9123 no 5_666
C6 H12B 3.2483 no 5_666
C6 H13A 3.1583 no 5_666
C7 H12A 3.1174 no 2_655
C7 H20 3.4289 no 7_656
C8 H12A 3.2637 no 2_655
C8 H16A 3.3099 no 8_556
C9 H9A 3.1260 no 5_766
C9 H9B 3.5025 no 5_766
C9 H25 3.4089 no 8_556
C11 H6A 3.3164 no 5_666
C11 H6B 3.5052 no 5_666
C12 H6B 3.4002 no 5_666
C12 H7C 3.5069 no 2_645
C12 H8A 3.3779 no 2_645
C13 H6B 2.9931 no 5_666
C14 H23 3.4185 no 8_456
C14 H29 3.4012 no 8_456
C16 H8B 3.4764 no 8_456
C17 H20 3.0240 no 7_656
C17 H22 3.4417 no 2_655
C18 H8C 3.0977 no 2_645
C19 H8C 3.3006 no 2_645
C20 H7A 3.1827 no 7_646
C20 H8C 3.4072 no 2_645
C20 H17B 3.0081 no 7_646
C21 H8C 3.3356 no 2_645
C21 H17A 3.4767 no 2_645
C22 H7C 3.4892 no 2_645
C22 H8C 3.1183 no 2_645
C22 H17A 3.0305 no 2_645
C23 H7C 3.0810 no 2_645
C23 H8C 2.9883 no 2_645
C23 H14B 3.5565 no 8_556
C25 H9C 2.9290 no 8_456
C26 H7B 3.4417 no 7_646
C26 H9A 3.1831 no 4_665
C26 H9C 3.4175 no 8_456
C27 H9A 3.2227 no 4_665
C28 H10B 3.2309 no 4_665
C29 H10B 2.9711 no 4_665
C29 H14B 3.3995 no 8_556
H6A Cl1 3.5099 no 5_666
H6A C11 3.3164 no 5_666
H6A H6A 3.5451 no 5_666
H6A H11A 2.4228 no 5_666
H6A H11B 3.5446 no 5_666
H6A H12B 3.4745 no 5_666
H6A H13A 3.2737 no 5_666
H6B F4 3.2181 no 5_666
H6B F5 3.1586 no 5_666
H6B C11 3.5052 no 5_666
H6B C12 3.4002 no 5_666
H6B C13 2.9931 no 5_666
H6B H11A 2.8072 no 5_666
H6B H12B 2.7685 no 5_666
H6B H13A 2.2756 no 5_666
H6B H13B 2.8909 no 5_666
H6B H28 3.2265 no 4_664
H6C F4 3.0978 no 5_666
H6C H11A 3.0437 no 5_666
H6C H12B 3.0100 no 5_666
H7A C20 3.1827 no 7_656
H7A H19 3.5400 no 7_656
H7A H20 2.4754 no 7_656
H7B F1 2.7480 no 5_666
H7B F4 3.4791 no 5_666
H7B C26 3.4417 no 7_656
H7B H12A 2.9577 no 2_655
H7B H26 2.7973 no 7_656
H7C C12 3.5069 no 2_655
H7C C22 3.4892 no 2_655
H7C C23 3.0810 no 2_655
H7C H12A 2.5272 no 2_655
H7C H22 3.5332 no 2_655
H7C H23 2.8161 no 2_655
H8A P3 3.3381 no 2_655
H8A F3 2.8098 no 2_655
H8A F4 2.6582 no 2_655
H8A F6 2.7239 no 2_655
H8A C12 3.3779 no 2_655
H8A H12A 2.8991 no 2_655
H8A H12B 3.0126 no 2_655
H8A H16A 3.3224 no 8_556
H8A H27 3.1490 no 4_664
H8B F3 3.3532 no 2_655
H8B F6 3.3673 no 2_655
H8B C16 3.4764 no 8_556
H8B H15A 3.0105 no 8_556
H8B H16A 2.4972 no 8_556
H8C C18 3.0977 no 2_655
H8C C19 3.3006 no 2_655
H8C C20 3.4072 no 2_655
H8C C21 3.3356 no 2_655
H8C C22 3.1183 no 2_655
H8C C23 2.9883 no 2_655
H8C H12A 2.8825 no 2_655
H8C H22 3.5840 no 2_655
H8C H23 3.3883 no 2_655
H9A F3 2.6168 no 2_655
H9A C9 3.1260 no 5_766
H9A C26 3.1831 no 4_664
H9A C27 3.2227 no 4_664
H9A H9A 2.8280 no 5_766
H9A H9B 2.8164 no 5_766
H9A H9C 3.2221 no 5_766
H9A H26 3.3250 no 4_664
H9A H27 3.3690 no 4_664
H9B F1 3.4653 no 6_556
H9B F3 2.6213 no 6_556
H9B C9 3.5025 no 5_766
H9B H9A 2.8164 no 5_766
H9B H9C 3.5885 no 5_766
H9B H25 3.5897 no 8_556
H9B H26 3.4704 no 8_556
H9C F3 3.4891 no 2_655
H9C C25 2.9290 no 8_556
H9C C26 3.4175 no 8_556
H9C H9A 3.2221 no 5_766
H9C H9B 3.5885 no 5_766
H9C H15A 3.2746 no 8_556
H9C H16A 3.4702 no 8_556
H9C H25 2.4874 no 8_556
H9C H26 3.4029 no 8_556
H10A F1 3.3880 no 6_556
H10A F2 2.9232 no 6_556
H10A F3 3.5889 no 6_556
H10B F2 3.3282 no 6_556
H10B C28 3.2309 no 4_664
H10B C29 2.9711 no 4_664
H10B H16B 2.7944 no 4_664
H10B H28 3.3230 no 4_664
H10B H29 2.8843 no 4_664
H10C Cl1 3.1123 no 5_666
H10C H13A 2.9236 no 5_666
H11A C6 2.9123 no 5_666
H11A H6A 2.4228 no 5_666
H11A H6B 2.8072 no 5_666
H11A H6C 3.0437 no 5_666
H11B F1 2.5401 no 6_556
H11B F2 3.4239 no 6_556
H11B H6A 3.5446 no 5_666
H12A C7 3.1174 no 2_645
H12A C8 3.2637 no 2_645
H12A H7B 2.9577 no 2_645
H12A H7C 2.5272 no 2_645
H12A H8A 2.8991 no 2_645
H12A H8C 2.8825 no 2_645
H12B F4 2.4419 no .
H12B F6 3.5647 no .
H12B C6 3.2483 no 5_666
H12B H6A 3.4745 no 5_666
H12B H6B 2.7685 no 5_666
H12B H6C 3.0100 no 5_666
H12B H8A 3.0126 no 2_645
H12B H27 3.2120 no 3_554
H13A C6 3.1583 no 5_666
H13A H6A 3.2737 no 5_666
H13A H6B 2.2756 no 5_666
H13A H10C 2.9236 no 5_666
H13B F4 3.3323 no .
H13B F5 2.7342 no .
H13B F6 2.9440 no .
H13B H6B 2.8909 no 5_666
H13B H22 3.3564 no 8_456
H13B H28 3.5850 no 8_456
H14A H23 3.0932 no 8_456
H14B Ni1 3.5498 no 8_456
H14B C23 3.5565 no 8_456
H14B C29 3.3995 no 8_456
H14B H23 2.8266 no 8_456
H14B H29 2.4639 no 8_456
H15A S2 3.1534 no 8_456
H15A H8B 3.0105 no 8_456
H15A H9C 3.2746 no 8_456
H16A F2 3.5266 no 7_656
H16A F3 2.9942 no 7_656
H16A F6 2.8066 no 7_656
H16A C8 3.3099 no 8_456
H16A H8A 3.3224 no 8_456
H16A H8B 2.4972 no 8_456
H16A H9C 3.4702 no 8_456
H16A H20 3.5966 no 7_656
H16B F2 2.8548 no 7_656
H16B F3 3.0863 no 7_656
H16B F6 3.2431 no 7_656
H16B H10B 2.7944 no 4_665
H17A F2 3.2118 no 7_656
H17A F6 2.7913 no 7_656
H17A C21 3.4767 no 2_655
H17A C22 3.0305 no 2_655
H17A H19 3.2627 no 7_656
H17A H20 3.0352 no 7_656
H17A H21 3.3113 no 2_655
H17A H22 2.4550 no 2_655
H17B C20 3.0081 no 7_656
H17B H19 3.5611 no 7_656
H17B H20 2.2016 no 7_656
H19 F6 2.6991 no .
H19 H7A 3.5400 no 7_646
H19 H17A 3.2627 no 7_646
H19 H17B 3.5611 no 7_646
H19 H22 3.1417 no 8_456
H20 C7 3.4289 no 7_646
H20 C17 3.0240 no 7_646
H20 H7A 2.4754 no 7_646
H20 H16A 3.5966 no 7_646
H20 H17A 3.0352 no 7_646
H20 H17B 2.2016 no 7_646
H21 F2 2.4555 no 8_556
H21 F5 3.5855 no 8_556
H21 H17A 3.3113 no 2_645
H22 P3 3.3750 no 8_556
H22 F2 2.8042 no 8_556
H22 F5 2.7527 no 8_556
H22 F6 2.7131 no 8_556
H22 C17 3.4417 no 2_645
H22 H7C 3.5332 no 2_645
H22 H8C 3.5840 no 2_645
H22 H13B 3.3564 no 8_556
H22 H17A 2.4550 no 2_645
H22 H19 3.1417 no 8_556
H23 C14 3.4185 no 8_556
H23 H7C 2.8161 no 2_645
H23 H8C 3.3883 no 2_645
H23 H14A 3.0932 no 8_556
H23 H14B 2.8266 no 8_556
H25 S1 3.2699 no 8_456
H25 C9 3.4089 no 8_456
H25 H9B 3.5897 no 8_456
H25 H9C 2.4874 no 8_456
H26 P3 3.1874 no 3_555
H26 F1 2.3995 no 3_555
H26 F3 2.8577 no 3_555
H26 F4 2.6221 no 3_555
H26 H7B 2.7973 no 7_646
H26 H9A 3.3250 no 4_665
H26 H9B 3.4704 no 8_456
H26 H9C 3.4029 no 8_456
H27 F4 2.6883 no 3_555
H27 C3 3.5177 no 4_665
H27 H8A 3.1490 no 4_665
H27 H9A 3.3690 no 4_665
H27 H12B 3.2120 no 3_555
H28 F5 2.2755 no 8_556
H28 C1 3.3172 no 4_665
H28 C5 3.3001 no 4_665
H28 H6B 3.2265 no 4_665
H28 H10B 3.3230 no 4_665
H28 H13B 3.5850 no 8_556
H29 C14 3.4012 no 8_556
H29 H10B 2.8843 no 4_665
H29 H14B 2.4639 no 8_556

loop_
_geom_torsion_atom_site_label_1
_geom_torsion_atom_site_label_2
_geom_torsion_atom_site_label_3
_geom_torsion_atom_site_label_4
_geom_torsion
_geom_torsion_publ_flag
Cl1 Ir1 S1 Ni1 -53.20(5) no
Cl1 Ir1 S1 C11 47.81(7) no
Cl1 Ir1 S2 Ni1 53.90(5) no
Cl1 Ir1 S2 C17 -45.68(7) no
Cl1 Ir1 C1 C2 116.5(2) no
Cl1 Ir1 C1 C5 -124.1(2) no
Cl1 Ir1 C1 C6 -3.5(4) no
Cl1 Ir1 C2 C1 -69.4(2) no
Cl1 Ir1 C2 C3 173.16(15) no
Cl1 Ir1 C2 C7 51.0(5) no
Cl1 Ir1 C3 C2 -11.7(5) no
Cl1 Ir1 C3 C4 -129.4(2) no
Cl1 Ir1 C3 C8 108.9(4) no
Cl1 Ir1 C4 C3 119.5(3) no
Cl1 Ir1 C4 C5 0.9(5) no
Cl1 Ir1 C4 C9 -120.5(4) no
Cl1 Ir1 C5 C1 62.7(3) no
Cl1 Ir1 C5 C4 -179.54(15) no
Cl1 Ir1 C5 C10 -57.9(5) no
S1 Ir1 S2 Ni1 -35.91(5) no
S1 Ir1 S2 C17 -135.49(7) no
S2 Ir1 S1 Ni1 35.95(5) no
S2 Ir1 S1 C11 136.97(8) no
S1 Ir1 C1 C2 -152.85(10) no
S1 Ir1 C1 C5 -33.4(4) no
S1 Ir1 C1 C6 87.2(5) no
C1 Ir1 S1 Ni1 -144.5(3) no
C1 Ir1 S1 C11 -43.4(3) no
S1 Ir1 C3 C2 170.00(10) no
S1 Ir1 C3 C4 52.4(3) no
S1 Ir1 C3 C8 -69.4(5) no
C3 Ir1 S1 Ni1 125.8(2) no
C3 Ir1 S1 C11 -133.2(2) no
S1 Ir1 C4 C3 -138.81(19) no
S1 Ir1 C4 C5 102.6(2) no
S1 Ir1 C4 C9 -18.8(5) no
C4 Ir1 S1 Ni1 155.91(17) no
C4 Ir1 S1 C11 -103.07(17) no
S1 Ir1 C5 C1 157.66(19) no
S1 Ir1 C5 C4 -84.6(3) no
S1 Ir1 C5 C10 37.0(5) no
C5 Ir1 S1 Ni1 -165.09(19) no
C5 Ir1 S1 C11 -64.1(2) no
S2 Ir1 C1 C2 26.5(5) no
S2 Ir1 C1 C5 145.87(15) no
S2 Ir1 C1 C6 -93.5(5) no
C1 Ir1 S2 Ni1 144.6(3) no
C1 Ir1 S2 C17 45.0(4) no
S2 Ir1 C2 C1 -164.50(14) no
S2 Ir1 C2 C3 78.1(2) no
S2 Ir1 C2 C7 -44.1(5) no
C2 Ir1 S2 Ni1 161.70(16) no
C2 Ir1 S2 C17 62.12(17) no
S2 Ir1 C3 C2 -111.1(2) no
S2 Ir1 C3 C4 131.31(18) no
S2 Ir1 C3 C8 9.5(4) no
C3 Ir1 S2 Ni1 -159.62(16) no
C3 Ir1 S2 C17 100.80(17) no
S2 Ir1 C4 C3 -60.0(3) no
S2 Ir1 C4 C5 -178.65(12) no
S2 Ir1 C4 C9 60.0(5) no
C4 Ir1 S2 Ni1 -126.3(2) no
C4 Ir1 S2 C17 134.1(2) no
S2 Ir1 C5 C1 -114.4(5) no
S2 Ir1 C5 C4 3.3(7) no
S2 Ir1 C5 C10 125.0(5) no
C5 Ir1 S2 Ni1 -128.8(5) no
C5 Ir1 S2 C17 131.6(5) no
C1 Ir1 C2 C1 -0.0(3) no
C1 Ir1 C2 C3 -117.4(4) no
C1 Ir1 C2 C7 120.4(6) no
C2 Ir1 C1 C2 0.0(3) no
C2 Ir1 C1 C5 119.4(5) no
C2 Ir1 C1 C6 -120.0(6) no
C1 Ir1 C3 C2 37.8(3) no
C1 Ir1 C3 C4 -79.9(3) no
C1 Ir1 C3 C8 158.3(5) no
C3 Ir1 C1 C2 -38.3(3) no
C3 Ir1 C1 C5 81.1(3) no
C3 Ir1 C1 C6 -158.3(5) no
C1 Ir1 C4 C3 81.0(3) no
C1 Ir1 C4 C5 -37.5(3) no
C1 Ir1 C4 C9 -158.9(6) no
C4 Ir1 C1 C2 -81.5(3) no
C4 Ir1 C1 C5 37.9(3) no
C4 Ir1 C1 C6 158.5(5) no
C1 Ir1 C5 C1 -0.0(3) no
C1 Ir1 C5 C4 117.7(5) no
C1 Ir1 C5 C10 -120.6(7) no
C5 Ir1 C1 C2 -119.4(5) no
C5 Ir1 C1 C5 -0.0(3) no
C5 Ir1 C1 C6 120.6(6) no
C2 Ir1 C3 C2 0.0(3) no
C2 Ir1 C3 C4 -117.6(4) no
C2 Ir1 C3 C8 120.6(6) no
C3 Ir1 C2 C1 117.4(4) no
C3 Ir1 C2 C3 0.0(3) no
C3 Ir1 C2 C7 -122.2(6) no
C2 Ir1 C4 C3 38.2(3) no
C2 Ir1 C4 C5 -80.4(3) no
C2 Ir1 C4 C9 158.2(6) no
C4 Ir1 C2 C1 79.6(3) no
C4 Ir1 C2 C3 -37.8(3) no
C4 Ir1 C2 C7 -159.9(5) no
C2 Ir1 C5 C1 -36.9(3) no
C2 Ir1 C5 C4 80.8(3) no
C2 Ir1 C5 C10 -157.5(6) no
C5 Ir1 C2 C1 36.7(3) no
C5 Ir1 C2 C3 -80.7(3) no
C5 Ir1 C2 C7 157.1(5) no
C3 Ir1 C4 C3 0.0(3) no
C3 Ir1 C4 C5 -118.6(5) no
C3 Ir1 C4 C9 120.0(6) no
C4 Ir1 C3 C2 117.6(5) no
C4 Ir1 C3 C4 0.0(3) no
C4 Ir1 C3 C8 -121.8(6) no
C3 Ir1 C5 C1 -80.4(3) no
C3 Ir1 C5 C4 37.4(3) no
C3 Ir1 C5 C10 159.0(6) no
C5 Ir1 C3 C2 80.3(3) no
C5 Ir1 C3 C4 -37.3(3) no
C5 Ir1 C3 C8 -159.1(5) no
C4 Ir1 C5 C1 -117.7(5) no
C4 Ir1 C5 C4 0.0(3) no
C4 Ir1 C5 C10 121.6(7) no
C5 Ir1 C4 C3 118.6(5) no
C5 Ir1 C4 C5 0.0(3) no
C5 Ir1 C4 C9 -121.4(7) no
S1 Ni1 S2 Ir1 38.75(5) no
S1 Ni1 S2 C17 148.28(7) no
S2 Ni1 S1 Ir1 -38.89(5) no
S2 Ni1 S1 C11 -147.87(7) no
S1 Ni1 P1 C12 -3.04(7) no
S1 Ni1 P1 C13 -120.76(7) no
S1 Ni1 P1 C18 114.04(8) no
P1 Ni1 S1 Ir1 134.08(5) no
P1 Ni1 S1 C11 25.10(7) no
S2 Ni1 P2 C15 118.55(8) no
S2 Ni1 P2 C16 1.14(8) no
S2 Ni1 P2 C24 -118.41(9) no
P2 Ni1 S2 Ir1 -133.56(6) no
P2 Ni1 S2 C17 -24.02(7) no
P1 Ni1 P2 C15 -53.99(8) no
P1 Ni1 P2 C16 -171.39(8) no
P1 Ni1 P2 C24 69.06(9) no
P2 Ni1 P1 C12 168.92(7) no
P2 Ni1 P1 C13 51.19(8) no
P2 Ni1 P1 C18 -74.00(8) no
Ir1 S1 C11 C12 -137.3(3) no
Ni1 S1 C11 C12 -47.6(4) no
Ir1 S2 C17 C16 137.6(3) no
Ni1 S2 C17 C16 48.5(4) no
Ni1 P1 C12 C11 -25.7(4) no
Ni1 P1 C13 C14 -59.4(5) no
Ni1 P1 C18 C19 137.1(4) no
Ni1 P1 C18 C23 -42.5(4) no
C12 P1 C13 C14 -177.0(4) no
C13 P1 C12 C11 95.2(4) no
C12 P1 C18 C19 -104.9(5) no
C12 P1 C18 C23 75.5(4) no
C18 P1 C12 C11 -149.0(4) no
C13 P1 C18 C19 10.0(5) no
C13 P1 C18 C23 -169.6(4) no
C18 P1 C13 C14 69.4(5) no
Ni1 P2 C15 C14 65.6(4) no
Ni1 P2 C16 C17 28.4(5) no
Ni1 P2 C24 C25 -144.4(4) no
Ni1 P2 C24 C29 36.6(5) no
C15 P2 C16 C17 -90.7(5) no
C16 P2 C15 C14 -178.1(4) no
C15 P2 C24 C25 -18.7(5) no
C15 P2 C24 C29 162.2(4) no
C24 P2 C15 C14 -65.5(5) no
C16 P2 C24 C25 95.7(5) no
C16 P2 C24 C29 -83.3(5) no
C24 P2 C16 C17 156.8(4) no
Ir1 C1 C2 Ir1 -0.0 no
Ir1 C1 C2 C3 60.4(3) no
Ir1 C1 C2 C7 -123.7(5) no
Ir1 C1 C5 Ir1 -0.0 no
Ir1 C1 C5 C4 -60.4(4) no
Ir1 C1 C5 C10 122.5(6) no
C2 C1 C5 Ir1 60.1(4) no
C2 C1 C5 C4 -0.4(7) no
C2 C1 C5 C10 -177.4(5) no
C5 C1 C2 Ir1 -60.2(4) no
C5 C1 C2 C3 0.2(6) no
C5 C1 C2 C7 176.1(5) no
C6 C1 C2 Ir1 121.1(6) no
C6 C1 C2 C3 -178.4(6) no
C6 C1 C2 C7 -2.6(9) no
C6 C1 C5 Ir1 -121.3(7) no
C6 C1 C5 C4 178.3(6) no
C6 C1 C5 C10 1.3(10) no
Ir1 C2 C3 Ir1 0.0 no
Ir1 C2 C3 C4 61.4(4) no
Ir1 C2 C3 C8 -120.8(6) no
C1 C2 C3 Ir1 -61.4(4) no
C1 C2 C3 C4 -0.0(6) no
C1 C2 C3 C8 177.8(5) no
C7 C2 C3 Ir1 122.8(6) no
C7 C2 C3 C4 -175.8(6) no
C7 C2 C3 C8 2.1(10) no
Ir1 C3 C4 Ir1 -0.0 no
Ir1 C3 C4 C5 61.6(4) no
Ir1 C3 C4 C9 -122.9(6) no
C2 C3 C4 Ir1 -61.8(4) no
C2 C3 C4 C5 -0.2(7) no
C2 C3 C4 C9 175.3(5) no
C8 C3 C4 Ir1 120.4(6) no
C8 C3 C4 C5 -178.0(5) no
C8 C3 C4 C9 -2.5(10) no
Ir1 C4 C5 Ir1 0.0 no
Ir1 C4 C5 C1 61.3(4) no
Ir1 C4 C5 C10 -121.7(6) no
C3 C4 C5 Ir1 -61.0(5) no
C3 C4 C5 C1 0.4(7) no
C3 C4 C5 C10 177.3(5) no
C9 C4 C5 Ir1 123.6(7) no
C9 C4 C5 C1 -175.1(6) no
C9 C4 C5 C10 1.9(10) no
S1 C11 C12 P1 47.8(5) no
P1 C13 C14 C15 61.1(7) no
C13 C14 C15 P2 -64.3(7) no
P2 C16 C17 S2 -50.8(6) no
P1 C18 C19 C20 -178.1(4) no
P1 C18 C23 C22 178.5(4) no
C19 C18 C23 C22 -1.1(9) no
C23 C18 C19 C20 1.5(9) no
C18 C19 C20 C21 -1.0(10) no
C19 C20 C21 C22 0.2(11) no
C20 C21 C22 C23 0.1(10) no
C21 C22 C23 C18 0.3(10) no
P2 C24 C25 C26 179.7(4) no
P2 C24 C29 C28 179.3(4) no
C25 C24 C29 C28 0.2(9) no
C29 C24 C25 C26 -1.3(9) no
C24 C25 C26 C27 1.8(11) no
C25 C26 C27 C28 -1.2(12) no
C26 C27 C28 C29 0.2(13) no
C27 C28 C29 C24 0.3(12) no
